data_7035316
loop_
_publ_author_name
'San Nacianceno, Virginia'
'Azpeitia, Susan'
'Ibarlucea, Lourdes'
'Mendicute-Fierro, Claudio'
'Rodr\'iguez-Di\'eguez, Antonio'
'Seco, Jos\'e M'
'San Sebastian, Eider'
'Garralda, Mar\'ia A'

_publ_section_title
;
 Stereoselective formation and catalytic activity of
 hydrido(acylphosphane)(chlorido)(pyrazole)rhodium(iii) complexes.
 Experimental and DFT studies.
;
_journal_issue 29
_journal_name_full 'Dalton transactions (Cambridge, England : 2003)'
_journal_page_first 13141
_journal_page_last 13155
_journal_paper_doi 10.1039/c5dt01705j
_journal_volume 44
_journal_year 2015
_chemical_formula_sum 'C43 H39 Cl4 N2 O P2 Rh'
_chemical_formula_weight 906.41
_chemical_name_systematic
;
 ?
;
_space_group_IT_number 2
_symmetry_cell_setting triclinic
_symmetry_space_group_name_Hall '-P 1'
_symmetry_space_group_name_H-M 'P -1'
_atom_sites_solution_hydrogens geom
_atom_sites_solution_primary direct
_atom_sites_solution_secondary difmap
_audit_creation_method SHELXL-97
_audit_update_record
;
2015-04-29 deposited with the CCDC.
2015-06-02 downloaded from the CCDC.
;
_cell_angle_alpha 104.680(5)
_cell_angle_beta 105.492(5)
_cell_angle_gamma 111.777(5)
_cell_formula_units_Z 2
_cell_length_a 12.0092(6)
_cell_length_b 14.0790(9)
_cell_length_c 14.3161(9)
_cell_measurement_reflns_used 8761
_cell_measurement_temperature 100(2)
_cell_measurement_theta_max 73.9793
_cell_measurement_theta_min 3.4842
_cell_volume 1991.0(3)
_computing_cell_refinement 'CrysAlisPro, Agilent Technologies'
_computing_data_collection 'CrysAlisPro, Agilent Technologies'
_computing_data_reduction 'CrysAlisPro, Agilent Technologies'
_computing_molecular_graphics 'Bruker SHELXTL'
_computing_publication_material 'SHELXL-97 (Sheldrick, 1997)'
_computing_structure_refinement 'SHELXL-97 (Sheldrick, 1997)'
_computing_structure_solution 'SHELXL-97 (Sheldrick, 1990)'
_diffrn_ambient_temperature 100(2)
_diffrn_measured_fraction_theta_full 0.971
_diffrn_measured_fraction_theta_max 0.971
_diffrn_measurement_device_type 'SuperNova, Single source at offset), Eos'
_diffrn_measurement_method '\w scans'
_diffrn_radiation_monochromator graphite
_diffrn_radiation_source 'fine-focus sealed tube'
_diffrn_radiation_type CuK\a
_diffrn_radiation_wavelength 1.54184
_diffrn_reflns_av_R_equivalents 0.0256
_diffrn_reflns_av_sigmaI/netI 0.0372
_diffrn_reflns_limit_h_max 10
_diffrn_reflns_limit_h_min -14
_diffrn_reflns_limit_k_max 17
_diffrn_reflns_limit_k_min -17
_diffrn_reflns_limit_l_max 17
_diffrn_reflns_limit_l_min -16
_diffrn_reflns_number 14243
_diffrn_reflns_theta_full 74.14
_diffrn_reflns_theta_max 74.14
_diffrn_reflns_theta_min 3.49
_exptl_absorpt_coefficient_mu 6.988
_exptl_absorpt_correction_T_max 0.683
_exptl_absorpt_correction_T_min 0.323
_exptl_absorpt_correction_type analytical
_exptl_absorpt_process_details 'SCALE3 ABSPACK'
_exptl_crystal_colour Yellow
_exptl_crystal_density_diffrn 1.512
_exptl_crystal_density_method 'not measured'
_exptl_crystal_description Prismatic
_exptl_crystal_F_000 924
_exptl_crystal_size_max 0.2826
_exptl_crystal_size_mid 0.1256
_exptl_crystal_size_min 0.0617
_refine_diff_density_max 1.226
_refine_diff_density_min -1.184
_refine_diff_density_rms 0.089
_refine_ls_extinction_method none
_refine_ls_goodness_of_fit_ref 0.941
_refine_ls_hydrogen_treatment mixed
_refine_ls_matrix_type full
_refine_ls_number_parameters 484
_refine_ls_number_reflns 7850
_refine_ls_number_restraints 1
_refine_ls_restrained_S_all 0.941
_refine_ls_R_factor_all 0.0372
_refine_ls_R_factor_gt 0.0342
_refine_ls_shift/su_max 0.003
_refine_ls_shift/su_mean 0.000
_refine_ls_structure_factor_coef Fsqd
_refine_ls_weighting_details 'calc w=1/[\s^2^(Fo^2^)+(0.0575P)^2^+2.6056P] where P=(Fo^2^+2Fc^2^)/3'
_refine_ls_weighting_scheme calc
_refine_ls_wR_factor_gt 0.0888
_refine_ls_wR_factor_ref 0.0920
_reflns_number_gt 7267
_reflns_number_total 7850
_reflns_threshold_expression >2sigma(I)
_cod_data_source_file c5dt01705j13.cif
_cod_data_source_block 3aHdmpz
_cod_depositor_comments
;
The following automatic conversions were performed:

'_symmetry_cell_setting' value 'Triclinic' changed to 'triclinic'
according to
/usr/data/users/saulius/crontab/automatic-downloads/rss-feeds/RSC/lib/dictionaries/cif_core.dic
dictionary named 'cif_core.dic' version 2.4.2 from 2011-04-26.

Automatic conversion script
Id: cif_fix_values 3271 2015-04-21 07:52:19Z andrius 

 Adding full bibliography for 7035314--7035316.cif.
;
_cod_original_cell_volume 1991.0(2)
_cod_original_sg_symbol_H-M P-1
_cod_database_code 7035316

loop_
_symmetry_equiv_pos_as_xyz
'x, y, z'
'-x, -y, -z'

loop_
_atom_site_label
_atom_site_type_symbol
_atom_site_fract_x
_atom_site_fract_y
_atom_site_fract_z
_atom_site_U_iso_or_equiv
_atom_site_adp_type
_atom_site_occupancy
_atom_site_symmetry_multiplicity
_atom_site_calc_flag
_atom_site_refinement_flags
Rh1 Rh 0.733920(16) 1.203286(14) 1.301958(13) 0.01130(7) Uani 1 1 d D
P1 P 0.59112(6) 1.24210(5) 1.35889(5) 0.01204(13) Uani 1 1 d .
P2 P 0.87354(6) 1.17255(5) 1.22501(5) 0.01274(13) Uani 1 1 d .
C1 C 0.5979(3) 1.0451(2) 1.2446(2) 0.0161(5) Uani 1 1 d .
C2 C 0.4617(3) 1.0226(2) 1.2401(2) 0.0159(5) Uani 1 1 d .
C3 C 0.3559(3) 0.9162(2) 1.1826(2) 0.0204(5) Uani 1 1 d .
H3 H 0.3681 0.8584 1.1465 0.024 Uiso 1 1 calc R
C4 C 0.2326(3) 0.8964(2) 1.1792(2) 0.0232(6) Uani 1 1 d .
H4 H 0.1618 0.8256 1.1399 0.028 Uiso 1 1 calc R
C5 C 0.2143(3) 0.9822(2) 1.2344(2) 0.0207(5) Uani 1 1 d .
H5 H 0.1316 0.9681 1.2329 0.025 Uiso 1 1 calc R
C6 C 0.3192(3) 1.0893(2) 1.2917(2) 0.0170(5) Uani 1 1 d .
H6 H 0.3069 1.1468 1.3282 0.020 Uiso 1 1 calc R
C7 C 0.4428(2) 1.1091(2) 1.29383(19) 0.0136(5) Uani 1 1 d .
C8 C 0.6337(2) 1.2852(2) 1.5002(2) 0.0149(5) Uani 1 1 d .
C9 C 0.5634(3) 1.2207(2) 1.5439(2) 0.0206(5) Uani 1 1 d .
H9 H 0.4860 1.1554 1.5003 0.025 Uiso 1 1 calc R
C10 C 0.6085(3) 1.2536(3) 1.6528(2) 0.0254(6) Uani 1 1 d .
H10 H 0.5603 1.2108 1.6818 0.030 Uiso 1 1 calc R
C11 C 0.7249(3) 1.3497(2) 1.7182(2) 0.0225(6) Uani 1 1 d .
H11 H 0.7559 1.3708 1.7909 0.027 Uiso 1 1 calc R
C12 C 0.7956(3) 1.4149(2) 1.6749(2) 0.0199(5) Uani 1 1 d .
H12 H 0.8732 1.4799 1.7188 0.024 Uiso 1 1 calc R
C13 C 0.7507(3) 1.3832(2) 1.5668(2) 0.0172(5) Uani 1 1 d .
H13 H 0.7982 1.4269 1.5381 0.021 Uiso 1 1 calc R
C14 C 0.5443(2) 1.3424(2) 1.3260(2) 0.0140(5) Uani 1 1 d .
C15 C 0.4692(3) 1.3772(2) 1.3710(2) 0.0184(5) Uani 1 1 d .
H15 H 0.4471 1.3523 1.4210 0.022 Uiso 1 1 calc R
C16 C 0.4270(3) 1.4492(2) 1.3413(2) 0.0215(6) Uani 1 1 d .
H16 H 0.3760 1.4713 1.3708 0.026 Uiso 1 1 calc R
C17 C 0.4612(3) 1.4877(2) 1.2678(2) 0.0228(6) Uani 1 1 d .
H17 H 0.4325 1.5352 1.2476 0.027 Uiso 1 1 calc R
C18 C 0.5378(3) 1.4553(2) 1.2246(2) 0.0207(5) Uani 1 1 d .
H18 H 0.5617 1.4821 1.1761 0.025 Uiso 1 1 calc R
C19 C 0.5794(3) 1.3829(2) 1.2532(2) 0.0167(5) Uani 1 1 d .
H19 H 0.6307 1.3614 1.2236 0.020 Uiso 1 1 calc R
C20 C 0.9353(3) 1.2653(2) 1.1604(2) 0.0160(5) Uani 1 1 d .
C21 C 1.0507(3) 1.2824(2) 1.1451(2) 0.0198(5) Uani 1 1 d .
H21 H 1.1019 1.2532 1.1748 0.024 Uiso 1 1 calc R
C22 C 1.0891(3) 1.3427(2) 1.0859(2) 0.0240(6) Uani 1 1 d .
H22 H 1.1661 1.3542 1.0767 0.029 Uiso 1 1 calc R
C23 C 1.0125(3) 1.3858(2) 1.0407(2) 0.0253(6) Uani 1 1 d .
H23 H 1.0379 1.4256 1.0006 0.030 Uiso 1 1 calc R
C24 C 0.8985(3) 1.3696(2) 1.0551(2) 0.0256(6) Uani 1 1 d .
H24 H 0.8472 1.3984 1.0247 0.031 Uiso 1 1 calc R
C25 C 0.8605(3) 1.3101(2) 1.1152(2) 0.0203(5) Uani 1 1 d .
H25 H 0.7842 1.3001 1.1252 0.024 Uiso 1 1 calc R
C26 C 1.0189(3) 1.1944(2) 1.3279(2) 0.0165(5) Uani 1 1 d .
C27 C 1.1267(3) 1.3003(2) 1.3849(2) 0.0198(5) Uani 1 1 d .
H27 H 1.1301 1.3583 1.3638 0.024 Uiso 1 1 calc R
C28 C 1.2292(3) 1.3191(3) 1.4736(2) 0.0275(6) Uani 1 1 d .
H28 H 1.3002 1.3900 1.5121 0.033 Uiso 1 1 calc R
C29 C 1.2256(3) 1.2330(3) 1.5043(2) 0.0315(7) Uani 1 1 d .
H29 H 1.2955 1.2453 1.5619 0.038 Uiso 1 1 calc R
C30 C 1.1173(3) 1.1276(3) 1.4490(2) 0.0302(7) Uani 1 1 d .
H30 H 1.1143 1.0698 1.4703 0.036 Uiso 1 1 calc R
C31 C 1.0138(3) 1.1090(3) 1.3619(2) 0.0220(6) Uani 1 1 d .
H31 H 0.9407 1.0391 1.3261 0.026 Uiso 1 1 calc R
C32 C 0.8206(3) 1.0411(2) 1.1184(2) 0.0155(5) Uani 1 1 d .
C33 C 0.9075(3) 1.0001(2) 1.1060(2) 0.0197(5) Uani 1 1 d .
H33 H 0.9930 1.0367 1.1564 0.024 Uiso 1 1 calc R
C34 C 0.8671(3) 0.9050(2) 1.0186(2) 0.0240(6) Uani 1 1 d .
H34 H 0.9256 0.8781 1.0111 0.029 Uiso 1 1 calc R
C35 C 0.7396(3) 0.8501(2) 0.9427(2) 0.0228(6) Uani 1 1 d .
H35 H 0.7124 0.7862 0.8846 0.027 Uiso 1 1 calc R
C36 C 0.6533(3) 0.8910(2) 0.9540(2) 0.0212(5) Uani 1 1 d .
H36 H 0.5681 0.8545 0.9031 0.025 Uiso 1 1 calc R
C37 C 0.6931(3) 0.9861(2) 1.0410(2) 0.0176(5) Uani 1 1 d .
H37 H 0.6346 1.0133 1.0476 0.021 Uiso 1 1 calc R
C38 C 0.9963(3) 1.2917(2) 1.6195(2) 0.0192(5) Uani 1 1 d .
C39 C 0.9101(3) 1.1890(2) 1.6095(2) 0.0210(5) Uani 1 1 d .
H39 H 0.9155 1.1593 1.6606 0.025 Uiso 1 1 calc R
C40 C 0.8129(3) 1.1381(2) 1.5074(2) 0.0178(5) Uani 1 1 d .
C41 C 0.6963(3) 1.0261(2) 1.4613(2) 0.0255(6) Uani 1 1 d .
H41A H 0.6180 1.0330 1.4378 0.038 Uiso 1 1 calc R
H41B H 0.6957 0.9952 1.5138 0.038 Uiso 1 1 calc R
H41C H 0.7001 0.9781 1.4025 0.038 Uiso 1 1 calc R
C42 C 1.1168(3) 1.3836(3) 1.7101(2) 0.0277(6) Uani 1 1 d .
H42A H 1.1899 1.3997 1.6902 0.042 Uiso 1 1 calc R
H42B H 1.1328 1.3617 1.7686 0.042 Uiso 1 1 calc R
H42C H 1.1056 1.4488 1.7301 0.042 Uiso 1 1 calc R
C43 C 0.6238(4) 0.7406(3) 1.1206(3) 0.0334(7) Uani 1 1 d .
H43 H 0.6515 0.8067 1.1038 0.040 Uiso 1 1 calc R
Cl1 Cl 0.89641(6) 1.40466(5) 1.36846(5) 0.01537(12) Uani 1 1 d .
Cl2 Cl 0.45322(13) 0.67693(10) 1.08086(16) 0.0901(6) Uani 1 1 d .
Cl3 Cl 0.70317(19) 0.78013(12) 1.25491(8) 0.0830(5) Uani 1 1 d .
Cl4 Cl 0.66507(9) 0.64586(7) 1.05062(6) 0.03577(18) Uani 1 1 d .
N1 N 0.8377(2) 1.20512(18) 1.45532(17) 0.0142(4) Uani 1 1 d .
N2 N 0.9506(2) 1.29808(18) 1.52582(17) 0.0154(4) Uani 1 1 d .
H2 H 0.9886 1.3546 1.5120 0.019 Uiso 1 1 calc R
O1 O 0.61603(19) 0.96540(16) 1.21429(16) 0.0206(4) Uani 1 1 d .
H1 H 0.668(4) 1.205(4) 1.205(2) 0.041(11) Uiso 1 1 d D

loop_
_atom_site_aniso_label
_atom_site_aniso_U_11
_atom_site_aniso_U_22
_atom_site_aniso_U_33
_atom_site_aniso_U_23
_atom_site_aniso_U_13
_atom_site_aniso_U_12
Rh1 0.01139(10) 0.00936(10) 0.01353(10) 0.00396(7) 0.00477(7) 0.00578(7)
P1 0.0118(3) 0.0105(3) 0.0145(3) 0.0044(2) 0.0060(2) 0.0058(2)
P2 0.0133(3) 0.0111(3) 0.0142(3) 0.0044(2) 0.0055(2) 0.0067(2)
C1 0.0179(12) 0.0141(12) 0.0165(12) 0.0062(10) 0.0070(10) 0.0074(10)
C2 0.0176(12) 0.0147(12) 0.0173(12) 0.0076(10) 0.0073(10) 0.0083(10)
C3 0.0215(13) 0.0153(12) 0.0222(13) 0.0050(10) 0.0070(11) 0.0093(11)
C4 0.0173(13) 0.0143(12) 0.0281(14) 0.0063(11) 0.0042(11) 0.0026(10)
C5 0.0129(12) 0.0217(13) 0.0260(14) 0.0119(11) 0.0064(10) 0.0060(11)
C6 0.0174(12) 0.0166(12) 0.0193(12) 0.0081(10) 0.0084(10) 0.0091(10)
C7 0.0128(11) 0.0135(11) 0.0147(11) 0.0065(9) 0.0047(9) 0.0062(9)
C8 0.0167(12) 0.0139(11) 0.0166(12) 0.0050(10) 0.0063(10) 0.0107(10)
C9 0.0187(13) 0.0189(13) 0.0194(13) 0.0069(10) 0.0067(10) 0.0050(11)
C10 0.0273(15) 0.0270(15) 0.0235(14) 0.0137(12) 0.0132(12) 0.0099(12)
C11 0.0272(14) 0.0266(14) 0.0152(12) 0.0063(11) 0.0080(11) 0.0157(12)
C12 0.0194(13) 0.0168(12) 0.0199(13) 0.0026(10) 0.0058(10) 0.0096(11)
C13 0.0183(12) 0.0149(12) 0.0220(13) 0.0067(10) 0.0104(10) 0.0101(10)
C14 0.0127(11) 0.0101(11) 0.0169(12) 0.0041(9) 0.0037(9) 0.0054(9)
C15 0.0179(12) 0.0159(12) 0.0220(13) 0.0066(10) 0.0084(10) 0.0090(10)
C16 0.0196(13) 0.0176(13) 0.0275(14) 0.0052(11) 0.0081(11) 0.0124(11)
C17 0.0192(13) 0.0160(12) 0.0299(15) 0.0089(11) 0.0032(11) 0.0096(11)
C18 0.0211(13) 0.0178(13) 0.0216(13) 0.0101(11) 0.0061(11) 0.0079(11)
C19 0.0153(12) 0.0143(12) 0.0183(12) 0.0056(10) 0.0058(10) 0.0061(10)
C20 0.0212(13) 0.0113(11) 0.0136(11) 0.0030(9) 0.0075(10) 0.0067(10)
C21 0.0214(13) 0.0162(12) 0.0215(13) 0.0047(10) 0.0108(11) 0.0090(11)
C22 0.0281(15) 0.0167(13) 0.0263(14) 0.0056(11) 0.0174(12) 0.0072(11)
C23 0.0356(16) 0.0182(13) 0.0215(13) 0.0087(11) 0.0150(12) 0.0090(12)
C24 0.0330(16) 0.0198(14) 0.0249(14) 0.0108(11) 0.0093(12) 0.0136(12)
C25 0.0222(13) 0.0188(13) 0.0210(13) 0.0077(11) 0.0092(11) 0.0104(11)
C26 0.0153(12) 0.0214(13) 0.0157(12) 0.0054(10) 0.0087(10) 0.0112(10)
C27 0.0184(13) 0.0229(13) 0.0184(12) 0.0055(10) 0.0098(11) 0.0098(11)
C28 0.0153(13) 0.0400(18) 0.0196(13) 0.0041(12) 0.0073(11) 0.0104(13)
C29 0.0220(14) 0.057(2) 0.0188(14) 0.0134(14) 0.0067(12) 0.0234(15)
C30 0.0325(16) 0.0462(19) 0.0269(15) 0.0201(14) 0.0148(13) 0.0275(15)
C31 0.0245(14) 0.0256(14) 0.0206(13) 0.0090(11) 0.0094(11) 0.0160(12)
C32 0.0214(13) 0.0138(12) 0.0151(11) 0.0067(9) 0.0098(10) 0.0096(10)
C33 0.0191(13) 0.0184(13) 0.0206(13) 0.0057(11) 0.0071(10) 0.0096(11)
C34 0.0317(15) 0.0222(14) 0.0253(14) 0.0082(11) 0.0151(12) 0.0178(12)
C35 0.0339(16) 0.0151(12) 0.0182(13) 0.0053(10) 0.0129(12) 0.0096(12)
C36 0.0231(13) 0.0175(13) 0.0153(12) 0.0064(10) 0.0045(10) 0.0044(11)
C37 0.0216(13) 0.0164(12) 0.0180(12) 0.0084(10) 0.0091(10) 0.0104(11)
C38 0.0209(13) 0.0209(13) 0.0194(13) 0.0096(11) 0.0083(11) 0.0122(11)
C39 0.0224(13) 0.0211(13) 0.0214(13) 0.0126(11) 0.0081(11) 0.0100(11)
C40 0.0182(12) 0.0173(12) 0.0234(13) 0.0116(11) 0.0106(11) 0.0100(11)
C41 0.0218(14) 0.0211(14) 0.0282(15) 0.0157(12) 0.0058(12) 0.0039(12)
C42 0.0273(15) 0.0223(14) 0.0237(14) 0.0098(12) 0.0016(12) 0.0075(12)
C43 0.0456(19) 0.0288(16) 0.0353(17) 0.0161(14) 0.0206(15) 0.0213(15)
Cl1 0.0165(3) 0.0108(3) 0.0170(3) 0.0054(2) 0.0059(2) 0.0053(2)
Cl2 0.0516(7) 0.0393(6) 0.1723(16) 0.0165(8) 0.0579(9) 0.0220(5)
Cl3 0.1799(16) 0.0763(8) 0.0320(5) 0.0263(5) 0.0374(7) 0.0989(10)
Cl4 0.0484(5) 0.0405(4) 0.0300(4) 0.0146(3) 0.0206(3) 0.0284(4)
N1 0.0132(10) 0.0129(10) 0.0179(10) 0.0069(8) 0.0064(8) 0.0069(8)
N2 0.0148(10) 0.0130(10) 0.0183(10) 0.0069(8) 0.0057(8) 0.0065(8)
O1 0.0224(10) 0.0149(9) 0.0297(10) 0.0087(8) 0.0143(8) 0.0111(8)

loop_
_atom_type_symbol
_atom_type_description
_atom_type_scat_dispersion_real
_atom_type_scat_dispersion_imag
_atom_type_scat_source
C C 0.0181 0.0091 'International Tables Vol C Tables 4.2.6.8 and 6.1.1.4'
H H 0.0000 0.0000 'International Tables Vol C Tables 4.2.6.8 and 6.1.1.4'
Cl Cl 0.3639 0.7018 'International Tables Vol C Tables 4.2.6.8 and 6.1.1.4'
N N 0.0311 0.0180 'International Tables Vol C Tables 4.2.6.8 and 6.1.1.4'
O O 0.0492 0.0322 'International Tables Vol C Tables 4.2.6.8 and 6.1.1.4'
P P 0.2955 0.4335 'International Tables Vol C Tables 4.2.6.8 and 6.1.1.4'
Rh Rh 0.0927 3.6045 'International Tables Vol C Tables 4.2.6.8 and 6.1.1.4'

loop_
_geom_angle_atom_site_label_1
_geom_angle_atom_site_label_2
_geom_angle_atom_site_label_3
_geom_angle
C1 Rh1 N1 94.90(9)
C1 Rh1 P1 85.12(8)
N1 Rh1 P1 91.65(6)
C1 Rh1 P2 97.05(8)
N1 Rh1 P2 95.84(6)
P1 Rh1 P2 171.98(2)
C1 Rh1 Cl1 176.94(8)
N1 Rh1 Cl1 87.71(6)
P1 Rh1 Cl1 93.23(2)
P2 Rh1 Cl1 84.24(2)
C7 P1 C14 106.07(12)
C7 P1 C8 107.29(12)
C14 P1 C8 104.10(12)
C7 P1 Rh1 102.90(8)
C14 P1 Rh1 119.74(9)
C8 P1 Rh1 115.83(8)
C26 P2 C32 105.45(12)
C26 P2 C20 105.13(13)
C32 P2 C20 97.58(11)
C26 P2 Rh1 108.62(8)
C32 P2 Rh1 122.13(9)
C20 P2 Rh1 116.21(9)
O1 C1 C2 117.9(2)
O1 C1 Rh1 124.7(2)
C2 C1 Rh1 117.40(18)
C7 C2 C3 119.8(2)
C7 C2 C1 119.9(2)
C3 C2 C1 120.3(2)
C4 C3 C2 119.9(3)
C3 C4 C5 120.3(3)
C6 C5 C4 120.3(3)
C5 C6 C7 119.2(3)
C2 C7 C6 120.5(2)
C2 C7 P1 112.84(19)
C6 C7 P1 126.7(2)
C9 C8 C13 119.4(2)
C9 C8 P1 123.2(2)
C13 C8 P1 117.1(2)
C8 C9 C10 120.2(3)
C11 C10 C9 120.1(3)
C10 C11 C12 119.9(3)
C13 C12 C11 120.2(3)
C12 C13 C8 120.1(3)
C19 C14 C15 119.0(2)
C19 C14 P1 120.66(19)
C15 C14 P1 120.3(2)
C16 C15 C14 120.3(3)
C17 C16 C15 120.1(3)
C18 C17 C16 119.9(3)
C17 C18 C19 120.4(3)
C18 C19 C14 120.3(2)
C25 C20 C21 118.5(2)
C25 C20 P2 120.2(2)
C21 C20 P2 120.9(2)
C22 C21 C20 120.6(3)
C21 C22 C23 120.0(3)
C24 C23 C22 120.1(3)
C23 C24 C25 120.0(3)
C24 C25 C20 120.8(3)
C31 C26 C27 119.3(3)
C31 C26 P2 119.1(2)
C27 C26 P2 120.7(2)
C26 C27 C28 120.0(3)
C29 C28 C27 120.3(3)
C28 C29 C30 120.1(3)
C31 C30 C29 119.8(3)
C30 C31 C26 120.5(3)
C33 C32 C37 118.9(2)
C33 C32 P2 121.8(2)
C37 C32 P2 118.9(2)
C34 C33 C32 120.5(3)
C35 C34 C33 120.1(3)
C36 C35 C34 119.7(3)
C35 C36 C37 120.5(3)
C36 C37 C32 120.2(3)
N2 C38 C39 106.0(2)
N2 C38 C42 122.8(3)
C39 C38 C42 131.2(3)
C38 C39 C40 106.4(2)
N1 C40 C39 110.4(2)
N1 C40 C41 123.8(2)
C39 C40 C41 125.8(2)
Cl3 C43 Cl2 111.1(2)
Cl3 C43 Cl4 109.81(19)
Cl2 C43 Cl4 108.67(19)
C40 N1 N2 104.6(2)
C40 N1 Rh1 135.99(19)
N2 N1 Rh1 119.02(16)
C38 N2 N1 112.6(2)

loop_
_geom_bond_atom_site_label_1
_geom_bond_atom_site_label_2
_geom_bond_distance
Rh1 C1 1.990(3)
Rh1 N1 2.204(2)
Rh1 P1 2.2627(6)
Rh1 P2 2.3443(6)
Rh1 Cl1 2.5073(6)
P1 C7 1.817(3)
P1 C14 1.821(3)
P1 C8 1.821(3)
P2 C26 1.819(3)
P2 C32 1.827(3)
P2 C20 1.836(3)
C1 O1 1.217(3)
C1 C2 1.526(4)
C2 C7 1.395(4)
C2 C3 1.393(4)
C3 C4 1.387(4)
C4 C5 1.392(4)
C5 C6 1.394(4)
C6 C7 1.397(4)
C8 C9 1.390(4)
C8 C13 1.402(4)
C9 C10 1.391(4)
C10 C11 1.385(4)
C11 C12 1.391(4)
C12 C13 1.383(4)
C14 C19 1.395(4)
C14 C15 1.396(4)
C15 C16 1.396(4)
C16 C17 1.387(4)
C17 C18 1.382(4)
C18 C19 1.392(4)
C20 C25 1.393(4)
C20 C21 1.402(4)
C21 C22 1.390(4)
C22 C23 1.389(5)
C23 C24 1.382(5)
C24 C25 1.394(4)
C26 C31 1.396(4)
C26 C27 1.397(4)
C27 C28 1.397(4)
C28 C29 1.381(5)
C29 C30 1.394(5)
C30 C31 1.390(4)
C32 C33 1.395(4)
C32 C37 1.397(4)
C33 C34 1.392(4)
C34 C35 1.389(4)
C35 C36 1.384(4)
C36 C37 1.391(4)
C38 N2 1.346(3)
C38 C39 1.374(4)
C38 C42 1.486(4)
C39 C40 1.396(4)
C40 N1 1.342(3)
C40 C41 1.491(4)
C43 Cl3 1.732(4)
C43 Cl2 1.755(4)
C43 Cl4 1.763(3)
N1 N2 1.361(3)
